data_7028018
loop_
_publ_author_name
'Steed, Jonathan W.'
'McCool, Brian J.'
'Junk, Peter C.'

_publ_section_title
;
 Hydrogen bonded polymers and oligomers from metal salts and 18-crown-6
;
_journal_issue 20
_journal_name_full 'Journal of the Chemical Society, Dalton Transactions'
_journal_page_first 3417
_journal_paper_doi 10.1039/a805492d
_journal_year 1998
_chemical_formula_sum 'C12 H36 Al N3 O21'
_chemical_formula_weight 585.42
_chemical_name_systematic
; 
 ? 
;
_space_group_IT_number 14
_symmetry_cell_setting monoclinic
_symmetry_space_group_name_Hall '-P 2yn'
_symmetry_space_group_name_H-M 'P 1 21/n 1'
_atom_sites_solution_hydrogens geom
_atom_sites_solution_primary direct
_atom_sites_solution_secondary difmap
_audit_creation_method SHELXL-97
_cell_angle_alpha 90.00
_cell_angle_beta 101.145(2)
_cell_angle_gamma 90.00
_cell_formula_units_Z 4
_cell_length_a 14.0190(6)
_cell_length_b 11.4604(5)
_cell_length_c 16.5452(7)
_cell_measurement_reflns_used n/a
_cell_measurement_temperature 173(2)
_cell_measurement_theta_max n/a
_cell_measurement_theta_min n/a
_cell_volume 2608.08(19)
_computing_cell_refinement Denzo-smn
_computing_data_reduction Denzo-smn
_computing_molecular_graphics Res2ins
_computing_structure_refinement 'SHELXL-97 (Sheldrick, 1997)'
_computing_structure_solution 'SHELXS-97 (Sheldrick, 1990)'
_diffrn_ambient_temperature 173(2)
_diffrn_measured_fraction_theta_full 0.943
_diffrn_measured_fraction_theta_max 0.943
_diffrn_measurement_device_type KappaCCD
_diffrn_measurement_method '2o phi scans'
_diffrn_radiation_monochromator graphite
_diffrn_radiation_source 'fine-focus sealed tube'
_diffrn_radiation_type MoK\a
_diffrn_radiation_wavelength 0.71070
_diffrn_reflns_av_R_equivalents 0.0266
_diffrn_reflns_av_sigmaI/netI 0.0819
_diffrn_reflns_limit_h_max 17
_diffrn_reflns_limit_h_min -17
_diffrn_reflns_limit_k_max 14
_diffrn_reflns_limit_k_min -14
_diffrn_reflns_limit_l_max 20
_diffrn_reflns_limit_l_min -20
_diffrn_reflns_number 9887
_diffrn_reflns_theta_full 26.00
_diffrn_reflns_theta_max 26.00
_diffrn_reflns_theta_min 3.49
_diffrn_standards_decay_% 0
_diffrn_standards_interval_count n/a
_diffrn_standards_interval_time n/a
_diffrn_standards_number n/a
_exptl_absorpt_coefficient_mu 0.173
_exptl_absorpt_correction_T_max 0.9339
_exptl_absorpt_correction_T_min 0.8737
_exptl_absorpt_correction_type Scalepack
_exptl_crystal_colour colourless
_exptl_crystal_density_diffrn 1.491
_exptl_crystal_density_method 'not measured'
_exptl_crystal_description block
_exptl_crystal_F_000 1240
_exptl_crystal_size_max 0.80
_exptl_crystal_size_mid 0.40
_exptl_crystal_size_min 0.40
_refine_diff_density_max 0.648
_refine_diff_density_min -0.426
_refine_diff_density_rms 0.048
_refine_ls_extinction_coef 0.009(2)
_refine_ls_extinction_expression Fc^*^=kFc[1+0.001xFc^2^\l^3^/sin(2\q)]^-1/4^
_refine_ls_extinction_method SHELXL
_refine_ls_goodness_of_fit_ref 1.027
_refine_ls_hydrogen_treatment mixed
_refine_ls_matrix_type full
_refine_ls_number_parameters 335
_refine_ls_number_reflns 5089
_refine_ls_number_restraints 0
_refine_ls_restrained_S_all 1.027
_refine_ls_R_factor_all 0.0524
_refine_ls_R_factor_gt 0.0430
_refine_ls_shift/su_max 0.000
_refine_ls_shift/su_mean 0.000
_refine_ls_structure_factor_coef Fsqd
_refine_ls_weighting_details 'w=1/[\s^2^(Fo^2^)+(0.0000P)^2^+1.4198P] where P=(Fo^2^+2Fc^2^)/3'
_refine_ls_weighting_scheme calc
_refine_ls_wR_factor_gt 0.1181
_refine_ls_wR_factor_ref 0.1256
_reflns_number_gt 4314
_reflns_number_total 5089
_reflns_threshold_expression >2sigma(I)
_cod_data_source_file d805492sup1.cif
_cod_data_source_block 18al
_cod_depositor_comments
;
The following automatic conversions were performed:

'_refine_ls_weighting_scheme' value 'calc
w=1/[\s^2^(Fo^2^)+(0.0000P)^2^+1.4198P] where P=(Fo^2^+2Fc^2^)/3' was
changed to 'calc'. New tag '_refine_ls_weighting_details' was
created. The value of the new tag was set to
'w=1/[\s^2^(Fo^2^)+(0.0000P)^2^+1.4198P] where P=(Fo^2^+2Fc^2^)/3'.

Automatic conversion script
Id: cif_fix_values 3143 2015-03-26 13:38:13Z robertas 
;
_cod_original_sg_symbol_H-M P21/n
_cod_database_code 7028018

loop_
_symmetry_equiv_pos_as_xyz
'x, y, z'
'-x+1/2, y+1/2, -z+1/2'
'-x, -y, -z'
'x-1/2, -y-1/2, z-1/2'

loop_
_atom_site_label
_atom_site_type_symbol
_atom_site_fract_x
_atom_site_fract_y
_atom_site_fract_z
_atom_site_U_iso_or_equiv
_atom_site_adp_type
_atom_site_occupancy
_atom_site_calc_flag
_atom_site_refinement_flags
Al1 Al 0.18972(3) 0.79728(4) 0.07259(3) 0.02254(16) Uani 1 d .
O1 O 0.12245(9) 0.78085(11) -0.03724(8) 0.0286(3) Uani 1 d .
H1B H 0.1398 0.7282 -0.0746 0.034 Uiso 1 d R
H1A H 0.0649 0.8100 -0.0590 0.034 Uiso 1 d R
O2 O 0.28913(9) 0.70345(11) 0.04244(8) 0.0286(3) Uani 1 d .
H2A H 0.3510 0.7424 0.0415 0.034 Uiso 1 d R
H2B H 0.3066 0.6214 0.0595 0.034 Uiso 1 d R
O3 O 0.26170(10) 0.81304(11) 0.18073(8) 0.0326(3) Uani 1 d .
H3A H 0.2846 0.7510 0.2144 0.039 Uiso 1 d R
H3B H 0.2915 0.8830 0.2027 0.039 Uiso 1 d R
O4 O 0.08424(9) 0.88362(11) 0.09765(8) 0.0302(3) Uani 1 d .
H4A H 0.0240 0.8544 0.1070 0.036 Uiso 1 d R
H4B H 0.0805 0.9660 0.1034 0.036 Uiso 1 d R
O5 O 0.13380(9) 0.66130(11) 0.10378(8) 0.0298(3) Uani 1 d .
H5B H 0.1146 0.6513 0.1582 0.036 Uiso 1 d R
H5A H 0.1353 0.5891 0.0761 0.036 Uiso 1 d R
O6 O 0.24537(9) 0.93358(11) 0.04217(8) 0.0297(3) Uani 1 d .
H6B H 0.2067 0.9787 -0.0013 0.036 Uiso 1 d R
H6A H 0.2919 0.9832 0.0787 0.036 Uiso 1 d R
O7 O -0.16941(10) 0.85455(13) -0.20666(9) 0.0384(3) Uani 1 d .
O8 O -0.05523(12) 0.72535(13) -0.17832(10) 0.0482(4) Uani 1 d .
O9 O -0.04690(11) 0.88405(13) -0.10707(10) 0.0472(4) Uani 1 d .
O10 O -0.12854(13) 0.9526(2) 0.06989(17) 0.0957(10) Uani 1 d .
O11 O -0.08299(11) 0.80309(14) 0.14151(10) 0.0468(4) Uani 1 d .
O12 O -0.23645(12) 0.84480(19) 0.10564(12) 0.0628(5) Uani 1 d .
O13 O 0.08430(12) 0.66823(13) 0.25004(9) 0.0418(4) Uani 1 d .
O14 O 0.13520(12) 0.57987(15) 0.36530(9) 0.0472(4) Uani 1 d .
O15 O 0.14668(13) 0.49793(13) 0.24973(9) 0.0479(4) Uani 1 d .
N1 N -0.09085(11) 0.81999(14) -0.16498(10) 0.0313(4) Uani 1 d .
N2 N -0.15027(12) 0.86757(15) 0.10632(10) 0.0325(4) Uani 1 d .
N3 N 0.12213(11) 0.58174(14) 0.28874(10) 0.0297(3) Uani 1 d .
O1A O 0.45321(9) 0.83011(13) 0.04272(8) 0.0370(3) Uani 1 d .
O2A O 0.47404(11) 0.62560(14) 0.14199(11) 0.0498(4) Uani 1 d .
O3A O 0.33498(11) 0.45307(14) 0.09260(10) 0.0432(4) Uani 1 d .
O4A O 0.14007(10) 0.48728(12) 0.00045(9) 0.0347(3) Uani 1 d .
O5A O 0.17858(10) 0.62067(12) -0.13846(8) 0.0332(3) Uani 1 d .
O6A O 0.36193(10) 0.74808(13) -0.11434(9) 0.0398(4) Uani 1 d .
C1A C 0.52247(16) 0.8171(2) 0.11773(14) 0.0429(5) Uani 1 d .
H1A2 H 0.4929 0.8431 0.1644 0.051 Uiso 1 calc R
H1A1 H 0.5793 0.8677 0.1160 0.051 Uiso 1 calc R
C2A C 0.55618(16) 0.6930(2) 0.13196(19) 0.0560(7) Uani 1 d .
H2A2 H 0.5826 0.6640 0.0844 0.067 Uiso 1 calc R
H2A1 H 0.6078 0.6876 0.1819 0.067 Uiso 1 calc R
C3A C 0.49673(18) 0.5059(2) 0.1535(2) 0.0579(7) Uani 1 d .
H3A2 H 0.5493 0.4954 0.2024 0.070 Uiso 1 calc R
H3A1 H 0.5196 0.4747 0.1048 0.070 Uiso 1 calc R
C4A C 0.40832(18) 0.4422(2) 0.16545(16) 0.0499(6) Uani 1 d .
H4A2 H 0.4240 0.3589 0.1767 0.060 Uiso 1 calc R
H4A1 H 0.3844 0.4751 0.2132 0.060 Uiso 1 calc R
C5A C 0.25517(17) 0.37805(19) 0.09695(15) 0.0431(5) Uani 1 d .
H5A2 H 0.2208 0.4061 0.1402 0.052 Uiso 1 calc R
H5A1 H 0.2792 0.2981 0.1117 0.052 Uiso 1 calc R
C6A C 0.18698(17) 0.37610(18) 0.01605(15) 0.0431(5) Uani 1 d .
H6A2 H 0.2232 0.3579 -0.0282 0.052 Uiso 1 calc R
H6A1 H 0.1375 0.3145 0.0162 0.052 Uiso 1 calc R
C7A C 0.07657(15) 0.49359(19) -0.07832(14) 0.0389(5) Uani 1 d .
H7A2 H 0.0302 0.5586 -0.0777 0.047 Uiso 1 calc R
H7A1 H 0.0385 0.4204 -0.0878 0.047 Uiso 1 calc R
C8A C 0.12888(16) 0.51180(19) -0.14837(13) 0.0402(5) Uani 1 d .
H8A2 H 0.1760 0.4478 -0.1494 0.048 Uiso 1 calc R
H8A1 H 0.0817 0.5111 -0.2013 0.048 Uiso 1 calc R
C9A C 0.23807(15) 0.63671(19) -0.19838(12) 0.0382(5) Uani 1 d .
H9A2 H 0.1973 0.6329 -0.2543 0.046 Uiso 1 calc R
H9A1 H 0.2869 0.5734 -0.1934 0.046 Uiso 1 calc R
C10A C 0.28884(17) 0.7525(2) -0.18649(12) 0.0413(5) Uani 1 d .
H10B H 0.3184 0.7704 -0.2348 0.050 Uiso 1 calc R
H10A H 0.2415 0.8147 -0.1812 0.050 Uiso 1 calc R
C11A C 0.41621(18) 0.8537(2) -0.10221(14) 0.0482(6) Uani 1 d .
H11B H 0.3734 0.9192 -0.0932 0.058 Uiso 1 calc R
H11A H 0.4439 0.8714 -0.1515 0.058 Uiso 1 calc R
C12A C 0.49601(16) 0.8393(2) -0.02877(14) 0.0484(6) Uani 1 d .
H12B H 0.5340 0.7681 -0.0348 0.058 Uiso 1 calc R
H12A H 0.5404 0.9072 -0.0236 0.058 Uiso 1 calc R

loop_
_atom_site_aniso_label
_atom_site_aniso_U_11
_atom_site_aniso_U_22
_atom_site_aniso_U_33
_atom_site_aniso_U_23
_atom_site_aniso_U_13
_atom_site_aniso_U_12
Al1 0.0192(3) 0.0239(3) 0.0234(3) 0.00033(19) 0.0012(2) -0.00084(19)
O1 0.0255(6) 0.0324(7) 0.0257(6) -0.0043(5) -0.0007(5) 0.0049(5)
O2 0.0217(6) 0.0267(6) 0.0379(7) 0.0044(5) 0.0072(5) 0.0012(5)
O3 0.0353(7) 0.0290(7) 0.0285(7) 0.0028(5) -0.0061(6) -0.0055(6)
O4 0.0247(6) 0.0288(7) 0.0375(7) -0.0064(5) 0.0069(5) -0.0002(5)
O5 0.0316(7) 0.0283(6) 0.0304(6) -0.0010(5) 0.0084(5) -0.0061(5)
O6 0.0271(6) 0.0282(6) 0.0312(7) 0.0045(5) -0.0006(5) -0.0029(5)
O7 0.0266(7) 0.0416(8) 0.0416(8) -0.0039(6) -0.0068(6) 0.0046(6)
O8 0.0515(9) 0.0321(8) 0.0517(9) -0.0119(7) -0.0134(8) 0.0124(7)
O9 0.0410(8) 0.0368(8) 0.0530(9) -0.0179(7) -0.0181(7) 0.0073(7)
O10 0.0369(9) 0.0915(15) 0.145(2) 0.0884(16) -0.0161(11) -0.0130(10)
O11 0.0382(8) 0.0474(9) 0.0536(9) 0.0192(7) 0.0057(7) 0.0101(7)
O12 0.0327(8) 0.0870(14) 0.0725(12) 0.0175(11) 0.0196(8) 0.0035(9)
O13 0.0545(9) 0.0356(8) 0.0362(8) 0.0102(6) 0.0115(7) 0.0168(7)
O14 0.0545(9) 0.0595(10) 0.0311(7) 0.0127(7) 0.0167(7) 0.0277(8)
O15 0.0688(11) 0.0321(8) 0.0365(8) -0.0060(6) -0.0054(7) 0.0137(7)
N1 0.0290(8) 0.0295(8) 0.0320(8) -0.0019(7) -0.0023(7) -0.0009(7)
N2 0.0307(8) 0.0355(9) 0.0308(8) 0.0020(7) 0.0049(7) 0.0027(7)
N3 0.0258(7) 0.0324(8) 0.0309(8) 0.0057(7) 0.0054(6) 0.0018(6)
O1A 0.0258(7) 0.0504(8) 0.0345(7) 0.0032(6) 0.0053(6) -0.0069(6)
O2A 0.0354(8) 0.0377(8) 0.0720(11) 0.0084(8) -0.0002(8) -0.0008(7)
O3A 0.0385(8) 0.0431(8) 0.0462(8) 0.0113(7) 0.0040(7) -0.0042(7)
O4A 0.0340(7) 0.0307(7) 0.0408(8) -0.0039(6) 0.0107(6) -0.0029(6)
O5A 0.0310(7) 0.0355(7) 0.0343(7) -0.0085(6) 0.0095(6) -0.0046(6)
O6A 0.0351(7) 0.0469(8) 0.0357(7) 0.0038(6) 0.0027(6) -0.0103(6)
C1A 0.0324(10) 0.0476(12) 0.0437(12) 0.0027(10) -0.0050(9) -0.0113(9)
C2A 0.0296(11) 0.0548(15) 0.0762(18) 0.0108(13) -0.0084(11) -0.0053(10)
C3A 0.0413(13) 0.0425(13) 0.0811(19) 0.0109(12) -0.0106(12) 0.0072(10)
C4A 0.0527(13) 0.0355(11) 0.0553(14) 0.0127(10) -0.0050(11) 0.0034(10)
C5A 0.0457(12) 0.0339(11) 0.0521(12) 0.0068(9) 0.0156(10) -0.0018(9)
C6A 0.0438(12) 0.0316(10) 0.0547(13) -0.0044(9) 0.0116(10) -0.0015(9)
C7A 0.0289(9) 0.0384(11) 0.0483(12) -0.0072(9) 0.0046(9) -0.0086(8)
C8A 0.0407(11) 0.0385(11) 0.0398(11) -0.0108(9) 0.0036(9) -0.0087(9)
C9A 0.0367(10) 0.0507(12) 0.0278(9) -0.0053(9) 0.0082(8) -0.0028(9)
C10A 0.0425(11) 0.0534(13) 0.0271(10) 0.0042(9) 0.0045(9) -0.0073(10)
C11A 0.0478(13) 0.0590(14) 0.0396(12) 0.0039(10) 0.0130(10) -0.0214(11)
C12A 0.0353(11) 0.0707(16) 0.0425(12) -0.0061(11) 0.0157(9) -0.0191(11)

loop_
_atom_type_symbol
_atom_type_description
_atom_type_scat_dispersion_real
_atom_type_scat_dispersion_imag
_atom_type_scat_source
C C 0.0033 0.0016 'International Tables Vol C Tables 4.2.6.8 and 6.1.1.4'
H H 0.0000 0.0000 'International Tables Vol C Tables 4.2.6.8 and 6.1.1.4'
O O 0.0106 0.0060 'International Tables Vol C Tables 4.2.6.8 and 6.1.1.4'
N N 0.0061 0.0033 'International Tables Vol C Tables 4.2.6.8 and 6.1.1.4'
Al Al 0.0645 0.0514 'International Tables Vol C Tables 4.2.6.8 and 6.1.1.4'

loop_
_geom_angle_atom_site_label_1
_geom_angle_atom_site_label_2
_geom_angle_atom_site_label_3
_geom_angle
O6 Al1 O5 179.56(6)
O6 Al1 O3 90.04(6)
O5 Al1 O3 89.65(6)
O6 Al1 O1 88.91(6)
O5 Al1 O1 91.41(6)
O3 Al1 O1 177.67(6)
O6 Al1 O4 90.38(6)
O5 Al1 O4 89.32(6)
O3 Al1 O4 92.26(6)
O1 Al1 O4 89.82(6)
O6 Al1 O2 92.12(6)
O5 Al1 O2 88.20(6)
O3 Al1 O2 91.04(6)
O1 Al1 O2 86.91(6)
O4 Al1 O2 175.85(6)
O8 N1 O7 121.77(16)
O8 N1 O9 119.37(16)
O7 N1 O9 118.86(16)
O10 N2 O12 120.26(18)
O10 N2 O11 117.79(18)
O12 N2 O11 121.91(18)
O15 N3 O13 118.86(16)
O15 N3 O14 120.96(16)
O13 N3 O14 120.18(16)
C1A O1A C12A 113.77(16)
C3A O2A C2A 112.11(19)
C5A O3A C4A 110.42(16)
C7A O4A C6A 113.06(16)
C8A O5A C9A 111.85(15)
C10A O6A C11A 111.64(16)
O1A C1A C2A 112.05(19)
O2A C2A C1A 107.15(19)
O2A C3A C4A 108.9(2)
O3A C4A C3A 109.1(2)
O3A C5A C6A 109.77(18)
O4A C6A C5A 109.95(17)
O4A C7A C8A 113.54(16)
O5A C8A C7A 109.53(16)
O5A C9A C10A 110.45(16)
O6A C10A C9A 109.09(17)
O6A C11A C12A 108.44(19)
O1A C12A C11A 108.25(18)

loop_
_geom_bond_atom_site_label_1
_geom_bond_atom_site_label_2
_geom_bond_distance
Al1 O6 1.8585(13)
Al1 O5 1.8617(13)
Al1 O3 1.8852(14)
Al1 O1 1.8880(13)
Al1 O4 1.8907(13)
Al1 O2 1.9016(13)
O7 N1 1.246(2)
O8 N1 1.232(2)
O9 N1 1.268(2)
O10 N2 1.215(2)
O11 N2 1.250(2)
O12 N2 1.234(2)
O13 N3 1.242(2)
O14 N3 1.244(2)
O15 N3 1.242(2)
O1A C1A 1.428(2)
O1A C12A 1.430(3)
O2A C3A 1.413(3)
O2A C2A 1.422(3)
O3A C5A 1.424(3)
O3A C4A 1.430(3)
O4A C7A 1.431(3)
O4A C6A 1.434(3)
O5A C8A 1.423(2)
O5A C9A 1.425(2)
O6A C10A 1.416(2)
O6A C11A 1.423(3)
C1A C2A 1.503(3)
C3A C4A 1.484(4)
C5A C6A 1.487(3)
C7A C8A 1.501(3)
C9A C10A 1.500(3)
C11A C12A 1.493(3)

loop_
_geom_torsion_atom_site_label_1
_geom_torsion_atom_site_label_2
_geom_torsion_atom_site_label_3
_geom_torsion_atom_site_label_4
_geom_torsion
C12A O1A C1A C2A -81.8(2)
C3A O2A C2A C1A 178.3(2)
O1A C1A C2A O2A -64.4(3)
C2A O2A C3A C4A 178.7(2)
C5A O3A C4A C3A 170.8(2)
O2A C3A C4A O3A 62.7(3)
C4A O3A C5A C6A -171.16(19)
C7A O4A C6A C5A 177.25(17)
O3A C5A C6A O4A -68.5(2)
C6A O4A C7A C8A -78.4(2)
C9A O5A C8A C7A 173.64(17)
O4A C7A C8A O5A -62.5(2)
C8A O5A C9A C10A 179.65(17)
C11A O6A C10A C9A 176.87(18)
O5A C9A C10A O6A 71.6(2)
C10A O6A C11A C12A -175.96(18)
C1A O1A C12A C11A -179.38(19)
O6A C11A C12A O1A -67.6(3)
